data_4081869
loop_
_publ_author_name
'Elkin, Tatyana'
'Kulkarni, Naveen V.'
'Tumanskii, Boris'
'Botoshansky, Mark'
'Shimon, Linda J. W.'
'Eisen, Moris S.'

_publ_section_title
;
 Synthesis and Structure of Group 4 Symmetric Amidinate Complexes and
 Their Reactivity in the Polymerization of \a-Olefins
;
_journal_issue 21
_journal_name_full Organometallics
_journal_page_first 6337
_journal_paper_doi 10.1021/om4006998
_journal_volume 32
_journal_year 2013
_chemical_formula_sum 'C26 H43 N5 Ti'
_chemical_formula_weight 473.55
_chemical_name_common 'Moris-269 (Naveen)'
_chemical_name_systematic
; 
 ? 
;
_space_group_IT_number 2
_symmetry_cell_setting triclinic
_symmetry_space_group_name_Hall '-P 1'
_symmetry_space_group_name_H-M 'P -1'
_atom_sites_solution_hydrogens geom
_atom_sites_solution_primary direct
_atom_sites_solution_secondary difmap
_audit_creation_method SHELXL-97
_cell_angle_alpha 100.978(4)
_cell_angle_beta 92.618(4)
_cell_angle_gamma 91.656(4)
_cell_formula_units_Z 2
_cell_length_a 8.7701(16)
_cell_length_b 11.829(2)
_cell_length_c 13.774(3)
_cell_measurement_reflns_used 4676
_cell_measurement_temperature 240(2)
_cell_measurement_theta_max 26.3869
_cell_measurement_theta_min 2.5238
_cell_volume 1400.3(5)
_computing_cell_refinement 'SAINT V7.68A (Bruker AXS, 2009)'
_computing_data_collection 'Bruker Instrument Service v2011.3.0.0'
_computing_data_reduction 'SAINT V7.68A (Bruker AXS, 2009)'
_computing_structure_refinement 'SHELXL-97 (Sheldrick, 2008)'
_computing_structure_solution 'SHELXS-97 (Sheldrick, 2008)'
_diffrn_ambient_temperature 240(2)
_diffrn_detector_area_resol_mean 8.3333
_diffrn_measured_fraction_theta_full 0.973
_diffrn_measured_fraction_theta_max 0.973
_diffrn_measurement_device_type 'Bruker APEX-II DUO'
_diffrn_measurement_method \w-scans
_diffrn_radiation_monochromator graphite
_diffrn_radiation_source 'fine-focus sealed tube'
_diffrn_radiation_type MoK\a
_diffrn_radiation_wavelength 0.71073
_diffrn_reflns_av_R_equivalents 0.0208
_diffrn_reflns_av_sigmaI/netI 0.0408
_diffrn_reflns_limit_h_max 10
_diffrn_reflns_limit_h_min -9
_diffrn_reflns_limit_k_max 14
_diffrn_reflns_limit_k_min -9
_diffrn_reflns_limit_l_max 17
_diffrn_reflns_limit_l_min -17
_diffrn_reflns_number 7752
_diffrn_reflns_theta_full 26.39
_diffrn_reflns_theta_max 26.39
_diffrn_reflns_theta_min 1.51
_diffrn_standards_interval_count 0
_diffrn_standards_interval_time 0
_diffrn_standards_number 0
_exptl_absorpt_coefficient_mu 0.326
_exptl_absorpt_correction_T_max 0.92
_exptl_absorpt_correction_T_min 0.84
_exptl_absorpt_correction_type multi-scan
_exptl_absorpt_process_details 'SADABS V2008/1 (Bruker AXS)'
_exptl_crystal_colour yellow
_exptl_crystal_density_diffrn 1.123
_exptl_crystal_density_method 'not measured'
_exptl_crystal_description cubic
_exptl_crystal_F_000 512
_exptl_crystal_size_max 0.400
_exptl_crystal_size_mid 0.280
_exptl_crystal_size_min 0.240
_refine_diff_density_max 1.126
_refine_diff_density_min -1.278
_refine_diff_density_rms 0.227
_refine_ls_extinction_coef 0.008(8)
_refine_ls_extinction_expression Fc^*^=kFc[1+0.001xFc^2^\l^3^/sin(2\q)]^-1/4^
_refine_ls_extinction_method SHELXL
_refine_ls_goodness_of_fit_ref 1.722
_refine_ls_hydrogen_treatment constr
_refine_ls_matrix_type full
_refine_ls_number_parameters 303
_refine_ls_number_reflns 5570
_refine_ls_number_restraints 0
_refine_ls_restrained_S_all 1.722
_refine_ls_R_factor_all 0.1138
_refine_ls_R_factor_gt 0.0915
_refine_ls_shift/su_max 0.001
_refine_ls_shift/su_mean 0.000
_refine_ls_structure_factor_coef Fsqd
_refine_ls_weighting_details 'calc w=1/[\s^2^(Fo^2^)+(0.2000P)^2^+0.0000P] where P=(Fo^2^+2Fc^2^)/3'
_refine_ls_weighting_scheme calc
_refine_ls_wR_factor_gt 0.3329
_refine_ls_wR_factor_ref 0.3736
_reflns_number_gt 4828
_reflns_number_total 5570
_reflns_threshold_expression >2sigma(I)
_cod_data_source_file om4006998_si_002.cif
_cod_data_source_block Moris-269
_cod_depositor_comments
;
The following automatic conversions were performed:

'_symmetry_cell_setting' value 'Triclinic' changed to 'triclinic'
according to /home/saulius/struct/CIF-dictionaries/cif_core.dic
dictionary named 'cif_core.dic' version 2.4.2 from 2011-04-26.

Automatic conversion script
Id: cif_fix_values 1891 2012-01-12 08:04:46Z andrius 
;
_cod_database_code 4081869

loop_
_symmetry_equiv_pos_as_xyz
'x, y, z'
'-x, -y, -z'

loop_
_atom_site_label
_atom_site_type_symbol
_atom_site_fract_x
_atom_site_fract_y
_atom_site_fract_z
_atom_site_U_iso_or_equiv
_atom_site_adp_type
_atom_site_occupancy
_atom_site_symmetry_multiplicity
_atom_site_calc_flag
_atom_site_refinement_flags
Ti1 Ti 0.30044(8) 0.42488(6) 0.22959(5) 0.0261(4) Uani 1 1 d .
N1 N 0.2748(4) 0.2591(3) 0.1280(3) 0.0310(8) Uani 1 1 d .
N2 N 0.3604(5) 0.2635(3) 0.2817(3) 0.0336(9) Uani 1 1 d .
N3 N 0.4919(4) 0.5051(3) 0.2670(3) 0.0352(9) Uani 1 1 d .
N4 N 0.1692(4) 0.4883(4) 0.3303(3) 0.0389(9) Uani 1 1 d .
N5 N 0.2339(5) 0.5062(3) 0.1264(3) 0.0380(9) Uani 1 1 d .
C1 C 0.2312(5) 0.2057(3) 0.0282(3) 0.0296(9) Uani 1 1 d .
C2 C 0.3446(5) 0.1793(4) -0.0408(4) 0.0369(10) Uani 1 1 d .
C3 C 0.2993(6) 0.1359(5) -0.1386(4) 0.0429(11) Uani 1 1 d .
H3 H 0.3745 0.1185 -0.1851 0.051 Uiso 1 1 calc R
C4 C 0.1460(7) 0.1170(4) -0.1707(4) 0.0429(11) Uani 1 1 d .
C5 C 0.0976(9) 0.0741(7) -0.2781(5) 0.072(2) Uani 1 1 d .
H5C H 0.0754 0.1392 -0.3092 0.107 Uiso 1 1 calc R
H5D H 0.0069 0.0241 -0.2828 0.107 Uiso 1 1 calc R
H5E H 0.1793 0.0315 -0.3114 0.107 Uiso 1 1 calc R
C6 C 0.0382(6) 0.1420(4) -0.1016(4) 0.0424(11) Uani 1 1 d .
H6 H -0.0656 0.1288 -0.1220 0.051 Uiso 1 1 calc R
C7 C 0.0776(5) 0.1866(4) -0.0019(4) 0.0349(10) Uani 1 1 d .
C8 C -0.0456(7) 0.2111(7) 0.0708(4) 0.0612(17) Uani 1 1 d .
H8A H -0.0457 0.2933 0.0969 0.092 Uiso 1 1 calc R
H8B H -0.0266 0.1704 0.1246 0.092 Uiso 1 1 calc R
H8C H -0.1440 0.1856 0.0376 0.092 Uiso 1 1 calc R
C9 C 0.5111(6) 0.1968(5) -0.0093(5) 0.0511(14) Uani 1 1 d .
H9A H 0.5417 0.1369 0.0260 0.077 Uiso 1 1 calc R
H9B H 0.5284 0.2715 0.0338 0.077 Uiso 1 1 calc R
H9C H 0.5708 0.1934 -0.0673 0.077 Uiso 1 1 calc R
C10 C 0.3232(5) 0.1987(3) 0.1945(3) 0.0296(9) Uani 1 1 d .
C11 C 0.4301(5) 0.2197(4) 0.3605(3) 0.0333(10) Uani 1 1 d .
C12 C 0.3442(7) 0.2082(4) 0.4423(4) 0.0410(11) Uani 1 1 d .
C13 C 0.4169(8) 0.1746(5) 0.5234(4) 0.0525(15) Uani 1 1 d .
H13 H 0.3604 0.1694 0.5788 0.063 Uiso 1 1 calc R
C14 C 0.5677(8) 0.1491(4) 0.5253(4) 0.0517(15) Uani 1 1 d .
C15 C 0.6456(11) 0.1145(6) 0.6162(5) 0.076(2) Uani 1 1 d .
H15A H 0.5900 0.0490 0.6323 0.114 Uiso 1 1 calc R
H15B H 0.6465 0.1787 0.6718 0.114 Uiso 1 1 calc R
H15C H 0.7497 0.0940 0.6022 0.114 Uiso 1 1 calc R
C16 C 0.6492(7) 0.1594(4) 0.4451(4) 0.0482(13) Uani 1 1 d .
H16 H 0.7532 0.1425 0.4462 0.058 Uiso 1 1 calc R
C17 C 0.5841(6) 0.1944(4) 0.3611(4) 0.0378(11) Uani 1 1 d .
C18 C 0.6794(7) 0.2037(5) 0.2736(4) 0.0512(13) Uani 1 1 d .
H18A H 0.6487 0.1419 0.2185 0.077 Uiso 1 1 calc R
H18B H 0.7865 0.1977 0.2920 0.077 Uiso 1 1 calc R
H18C H 0.6639 0.2774 0.2543 0.077 Uiso 1 1 calc R
C19 C 0.1786(7) 0.2367(7) 0.4424(5) 0.0623(16) Uani 1 1 d .
H19A H 0.1351 0.2201 0.5019 0.093 Uiso 1 1 calc R
H19B H 0.1244 0.1907 0.3846 0.093 Uiso 1 1 calc R
H19C H 0.1691 0.3178 0.4407 0.093 Uiso 1 1 calc R
C20 C 0.3268(7) 0.0694(4) 0.1740(4) 0.0458(12) Uani 1 1 d .
H20A H 0.3132 0.0405 0.1033 0.069 Uiso 1 1 calc R
H20B H 0.2451 0.0381 0.2074 0.069 Uiso 1 1 calc R
H20C H 0.4243 0.0460 0.1981 0.069 Uiso 1 1 calc R
C21 C 0.5724(6) 0.4940(5) 0.3599(4) 0.0440(12) Uani 1 1 d .
H21A H 0.6707 0.4608 0.3460 0.066 Uiso 1 1 calc R
H21B H 0.5123 0.4443 0.3932 0.066 Uiso 1 1 calc R
H21C H 0.5875 0.5695 0.4021 0.066 Uiso 1 1 calc R
C22 C 0.5676(7) 0.5900(6) 0.2231(5) 0.0579(16) Uani 1 1 d .
H22A H 0.5500 0.6662 0.2607 0.087 Uiso 1 1 calc R
H22B H 0.5277 0.5842 0.1554 0.087 Uiso 1 1 calc R
H22C H 0.6763 0.5773 0.2235 0.087 Uiso 1 1 calc R
C23 C 0.0093(7) 0.4522(7) 0.3132(5) 0.0674(19) Uani 1 1 d .
H23A H -0.0268 0.4263 0.3711 0.101 Uiso 1 1 calc R
H23B H -0.0026 0.3895 0.2563 0.101 Uiso 1 1 calc R
H23C H -0.0497 0.5165 0.3007 0.101 Uiso 1 1 calc R
C24 C 0.1948(8) 0.5783(6) 0.4164(5) 0.0626(17) Uani 1 1 d .
H24A H 0.1283 0.6411 0.4110 0.094 Uiso 1 1 calc R
H24B H 0.3005 0.6062 0.4210 0.094 Uiso 1 1 calc R
H24C H 0.1729 0.5482 0.4752 0.094 Uiso 1 1 calc R
C25 C 0.2788(7) 0.4799(5) 0.0255(4) 0.0502(13) Uani 1 1 d .
H25A H 0.1884 0.4666 -0.0190 0.075 Uiso 1 1 calc R
H25B H 0.3386 0.4113 0.0161 0.075 Uiso 1 1 calc R
H25C H 0.3397 0.5441 0.0115 0.075 Uiso 1 1 calc R
C26 C 0.1508(8) 0.6094(6) 0.1443(6) 0.0660(18) Uani 1 1 d .
H26A H 0.2174 0.6743 0.1383 0.099 Uiso 1 1 calc R
H26B H 0.1133 0.6210 0.2105 0.099 Uiso 1 1 calc R
H26C H 0.0651 0.6030 0.0962 0.099 Uiso 1 1 calc R

loop_
_atom_site_aniso_label
_atom_site_aniso_U_11
_atom_site_aniso_U_22
_atom_site_aniso_U_33
_atom_site_aniso_U_23
_atom_site_aniso_U_13
_atom_site_aniso_U_12
Ti1 0.0231(5) 0.0271(5) 0.0270(5) 0.0019(3) 0.0026(3) 0.0011(3)
N1 0.036(2) 0.0298(18) 0.0257(18) 0.0016(14) -0.0023(14) 0.0014(14)
N2 0.050(2) 0.0259(17) 0.0250(18) 0.0054(14) 0.0001(16) 0.0040(15)
N3 0.033(2) 0.0345(19) 0.035(2) -0.0001(16) 0.0003(16) -0.0026(15)
N4 0.030(2) 0.043(2) 0.042(2) 0.0000(18) 0.0085(16) 0.0047(16)
N5 0.035(2) 0.038(2) 0.040(2) 0.0092(17) -0.0064(16) 0.0016(16)
C1 0.035(2) 0.0250(19) 0.028(2) 0.0028(16) -0.0022(17) -0.0001(16)
C2 0.030(2) 0.033(2) 0.045(3) 0.0032(19) 0.0030(19) -0.0006(17)
C3 0.047(3) 0.045(3) 0.035(2) 0.002(2) 0.007(2) 0.005(2)
C4 0.056(3) 0.037(2) 0.033(2) 0.0009(19) -0.006(2) 0.004(2)
C5 0.079(5) 0.088(5) 0.039(3) -0.007(3) -0.005(3) 0.010(4)
C6 0.036(2) 0.044(3) 0.046(3) 0.009(2) -0.011(2) -0.005(2)
C7 0.033(2) 0.034(2) 0.036(2) 0.0042(18) -0.0004(18) 0.0024(17)
C8 0.037(3) 0.095(5) 0.045(3) -0.004(3) 0.001(2) 0.001(3)
C9 0.028(2) 0.058(3) 0.062(3) -0.001(3) 0.001(2) -0.003(2)
C10 0.030(2) 0.0257(19) 0.033(2) 0.0049(16) 0.0014(16) -0.0014(15)
C11 0.045(3) 0.0257(19) 0.027(2) 0.0033(16) -0.0064(18) -0.0052(17)
C12 0.057(3) 0.033(2) 0.031(2) 0.0031(19) 0.001(2) -0.006(2)
C13 0.085(4) 0.040(3) 0.032(3) 0.010(2) -0.003(3) -0.010(3)
C14 0.082(4) 0.031(2) 0.039(3) 0.004(2) -0.019(3) -0.006(2)
C15 0.125(7) 0.053(4) 0.048(4) 0.013(3) -0.035(4) 0.000(4)
C16 0.060(3) 0.035(2) 0.047(3) 0.006(2) -0.015(2) 0.003(2)
C17 0.049(3) 0.028(2) 0.034(2) 0.0029(18) -0.006(2) 0.0003(19)
C18 0.045(3) 0.056(3) 0.054(3) 0.015(3) 0.001(2) 0.007(2)
C19 0.052(3) 0.083(4) 0.056(4) 0.022(3) 0.013(3) -0.007(3)
C20 0.062(3) 0.031(2) 0.042(3) 0.005(2) -0.010(2) -0.006(2)
C21 0.045(3) 0.040(2) 0.045(3) 0.006(2) -0.011(2) -0.006(2)
C22 0.058(4) 0.068(4) 0.044(3) 0.006(3) 0.001(3) -0.027(3)
C23 0.036(3) 0.091(5) 0.069(4) -0.004(4) 0.016(3) -0.005(3)
C24 0.061(4) 0.068(4) 0.048(3) -0.016(3) 0.016(3) 0.004(3)
C25 0.065(4) 0.042(3) 0.045(3) 0.012(2) -0.001(3) -0.007(2)
C26 0.064(4) 0.061(4) 0.078(5) 0.020(3) 0.009(3) 0.029(3)

loop_
_atom_type_symbol
_atom_type_description
_atom_type_scat_dispersion_real
_atom_type_scat_dispersion_imag
_atom_type_scat_source
C C 0.0033 0.0016 'International Tables Vol C Tables 4.2.6.8 and 6.1.1.4'
H H 0.0000 0.0000 'International Tables Vol C Tables 4.2.6.8 and 6.1.1.4'
N N 0.0061 0.0033 'International Tables Vol C Tables 4.2.6.8 and 6.1.1.4'
Ti Ti 0.2776 0.4457 'International Tables Vol C Tables 4.2.6.8 and 6.1.1.4'

loop_
_geom_angle_atom_site_label_1
_geom_angle_atom_site_label_2
_geom_angle_atom_site_label_3
_geom_angle
N4 Ti1 N3 104.62(17)
N4 Ti1 N5 99.73(19)
N3 Ti1 N5 98.47(17)
N4 Ti1 N1 128.07(16)
N3 Ti1 N1 123.63(16)
N5 Ti1 N1 91.63(16)
N4 Ti1 N2 99.64(17)
N3 Ti1 N2 96.64(16)
N5 Ti1 N2 151.50(16)
N1 Ti1 N2 59.92(14)
N4 Ti1 C10 116.79(16)
N3 Ti1 C10 112.76(15)
N5 Ti1 C10 121.66(15)
N1 Ti1 C10 30.04(14)
N2 Ti1 C10 29.88(13)
C10 N1 C1 122.0(4)
C10 N1 Ti1 94.6(3)
C1 N1 Ti1 143.4(3)
C10 N2 C11 122.9(4)
C10 N2 Ti1 92.5(3)
C11 N2 Ti1 144.0(3)
C22 N3 C21 110.5(4)
C22 N3 Ti1 129.5(4)
C21 N3 Ti1 119.5(3)
C24 N4 C23 112.0(5)
C24 N4 Ti1 131.5(4)
C23 N4 Ti1 115.9(4)
C26 N5 C25 111.1(5)
C26 N5 Ti1 123.7(4)
C25 N5 Ti1 124.7(4)
C7 C1 C2 120.2(4)
C7 C1 N1 120.2(4)
C2 C1 N1 119.5(4)
C3 C2 C1 118.5(4)
C3 C2 C9 120.5(5)
C1 C2 C9 121.0(5)
C2 C3 C4 122.3(5)
C2 C3 H3 118.8
C4 C3 H3 118.8
C6 C4 C3 117.9(5)
C6 C4 C5 120.1(5)
C3 C4 C5 121.9(5)
C4 C5 H5C 109.5
C4 C5 H5D 109.5
H5C C5 H5D 109.5
C4 C5 H5E 109.5
H5C C5 H5E 109.5
H5D C5 H5E 109.5
C4 C6 C7 122.1(5)
C4 C6 H6 118.9
C7 C6 H6 118.9
C1 C7 C6 118.9(4)
C1 C7 C8 121.3(4)
C6 C7 C8 119.7(4)
C7 C8 H8A 109.5
C7 C8 H8B 109.5
H8A C8 H8B 109.5
C7 C8 H8C 109.5
H8A C8 H8C 109.5
H8B C8 H8C 109.5
C2 C9 H9A 109.5
C2 C9 H9B 109.5
H9A C9 H9B 109.5
C2 C9 H9C 109.5
H9A C9 H9C 109.5
H9B C9 H9C 109.5
N2 C10 N1 113.0(4)
N2 C10 C20 123.5(4)
N1 C10 C20 123.4(4)
N2 C10 Ti1 57.6(2)
N1 C10 Ti1 55.4(2)
C20 C10 Ti1 176.9(3)
C17 C11 C12 119.8(4)
C17 C11 N2 121.0(4)
C12 C11 N2 119.2(4)
C13 C12 C11 118.9(5)
C13 C12 C19 121.2(5)
C11 C12 C19 119.9(5)
C14 C13 C12 122.2(5)
C14 C13 H13 118.9
C12 C13 H13 118.9
C13 C14 C16 118.3(5)
C13 C14 C15 121.1(6)
C16 C14 C15 120.5(6)
C14 C15 H15A 109.5
C14 C15 H15B 109.5
H15A C15 H15B 109.5
C14 C15 H15C 109.5
H15A C15 H15C 109.5
H15B C15 H15C 109.5
C14 C16 C17 122.8(6)
C14 C16 H16 118.6
C17 C16 H16 118.6
C11 C17 C16 118.1(5)
C11 C17 C18 121.2(4)
C16 C17 C18 120.7(5)
C17 C18 H18A 109.5
C17 C18 H18B 109.5
H18A C18 H18B 109.5
C17 C18 H18C 109.5
H18A C18 H18C 109.5
H18B C18 H18C 109.5
C12 C19 H19A 109.5
C12 C19 H19B 109.5
H19A C19 H19B 109.5
C12 C19 H19C 109.5
H19A C19 H19C 109.5
H19B C19 H19C 109.5
C10 C20 H20A 109.5
C10 C20 H20B 109.5
H20A C20 H20B 109.5
C10 C20 H20C 109.5
H20A C20 H20C 109.5
H20B C20 H20C 109.5
N3 C21 H21A 109.5
N3 C21 H21B 109.5
H21A C21 H21B 109.5
N3 C21 H21C 109.5
H21A C21 H21C 109.5
H21B C21 H21C 109.5
N3 C22 H22A 109.5
N3 C22 H22B 109.5
H22A C22 H22B 109.5
N3 C22 H22C 109.5
H22A C22 H22C 109.5
H22B C22 H22C 109.5
N4 C23 H23A 109.5
N4 C23 H23B 109.5
H23A C23 H23B 109.5
N4 C23 H23C 109.5
H23A C23 H23C 109.5
H23B C23 H23C 109.5
N4 C24 H24A 109.5
N4 C24 H24B 109.5
H24A C24 H24B 109.5
N4 C24 H24C 109.5
H24A C24 H24C 109.5
H24B C24 H24C 109.5
N5 C25 H25A 109.5
N5 C25 H25B 109.5
H25A C25 H25B 109.5
N5 C25 H25C 109.5
H25A C25 H25C 109.5
H25B C25 H25C 109.5
N5 C26 H26A 109.5
N5 C26 H26B 109.5
H26A C26 H26B 109.5
N5 C26 H26C 109.5
H26A C26 H26C 109.5
H26B C26 H26C 109.5

loop_
_geom_bond_atom_site_label_1
_geom_bond_atom_site_label_2
_geom_bond_distance
Ti1 N4 1.901(4)
Ti1 N3 1.904(4)
Ti1 N5 1.939(4)
Ti1 N1 2.181(4)
Ti1 N2 2.232(4)
Ti1 C10 2.641(4)
N1 C10 1.327(6)
N1 C1 1.429(5)
N2 C10 1.317(6)
N2 C11 1.411(6)
N3 C22 1.430(7)
N3 C21 1.463(6)
N4 C24 1.438(7)
N4 C23 1.450(7)
N5 C26 1.427(7)
N5 C25 1.441(7)
C1 C7 1.390(6)
C1 C2 1.407(6)
C2 C3 1.383(7)
C2 C9 1.501(7)
C3 C4 1.394(8)
C3 H3 0.9400
C4 C6 1.371(8)
C4 C5 1.506(7)
C5 H5C 0.9700
C5 H5D 0.9700
C5 H5E 0.9700
C6 C7 1.398(7)
C6 H6 0.9400
C7 C8 1.504(7)
C8 H8A 0.9700
C8 H8B 0.9700
C8 H8C 0.9700
C9 H9A 0.9700
C9 H9B 0.9700
C9 H9C 0.9700
C10 C20 1.504(6)
C11 C17 1.392(7)
C11 C12 1.410(7)
C12 C13 1.389(7)
C12 C19 1.500(9)
C13 C14 1.365(10)
C13 H13 0.9400
C14 C16 1.365(9)
C14 C15 1.528(7)
C15 H15A 0.9700
C15 H15B 0.9700
C15 H15C 0.9700
C16 C17 1.404(7)
C16 H16 0.9400
C17 C18 1.517(7)
C18 H18A 0.9700
C18 H18B 0.9700
C18 H18C 0.9700
C19 H19A 0.9700
C19 H19B 0.9700
C19 H19C 0.9700
C20 H20A 0.9700
C20 H20B 0.9700
C20 H20C 0.9700
C21 H21A 0.9700
C21 H21B 0.9700
C21 H21C 0.9700
C22 H22A 0.9700
C22 H22B 0.9700
C22 H22C 0.9700
C23 H23A 0.9700
C23 H23B 0.9700
C23 H23C 0.9700
C24 H24A 0.9700
C24 H24B 0.9700
C24 H24C 0.9700
C25 H25A 0.9700
C25 H25B 0.9700
C25 H25C 0.9700
C26 H26A 0.9700
C26 H26B 0.9700
C26 H26C 0.9700

loop_
_geom_torsion_atom_site_label_1
_geom_torsion_atom_site_label_2
_geom_torsion_atom_site_label_3
_geom_torsion_atom_site_label_4
_geom_torsion
N4 Ti1 N1 C10 -77.8(3)
N3 Ti1 N1 C10 77.2(3)
N5 Ti1 N1 C10 178.4(3)
N2 Ti1 N1 C10 0.2(2)
N4 Ti1 N1 C1 103.4(5)
N3 Ti1 N1 C1 -101.6(5)
N5 Ti1 N1 C1 -0.3(5)
N2 Ti1 N1 C1 -178.6(5)
C10 Ti1 N1 C1 -178.8(6)
N4 Ti1 N2 C10 128.5(3)
N3 Ti1 N2 C10 -125.4(3)
N5 Ti1 N2 C10 -3.7(5)
N1 Ti1 N2 C10 -0.2(2)
N4 Ti1 N2 C11 -61.2(6)
N3 Ti1 N2 C11 44.9(6)
N5 Ti1 N2 C11 166.6(5)
N1 Ti1 N2 C11 170.1(6)
C10 Ti1 N2 C11 170.3(7)
N4 Ti1 N3 C22 -108.6(5)
N5 Ti1 N3 C22 -6.1(5)
N1 Ti1 N3 C22 91.5(5)
N2 Ti1 N3 C22 149.6(5)
C10 Ti1 N3 C22 123.5(5)
N4 Ti1 N3 C21 62.9(4)
N5 Ti1 N3 C21 165.4(4)
N1 Ti1 N3 C21 -97.0(4)
N2 Ti1 N3 C21 -38.9(4)
C10 Ti1 N3 C21 -65.0(4)
N3 Ti1 N4 C24 1.7(6)
N5 Ti1 N4 C24 -99.8(6)
N1 Ti1 N4 C24 160.4(5)
N2 Ti1 N4 C24 101.2(6)
C10 Ti1 N4 C24 127.1(6)
N3 Ti1 N4 C23 172.5(5)
N5 Ti1 N4 C23 71.0(5)
N1 Ti1 N4 C23 -28.9(5)
N2 Ti1 N4 C23 -88.0(5)
C10 Ti1 N4 C23 -62.1(5)
N4 Ti1 N5 C26 18.5(5)
N3 Ti1 N5 C26 -88.0(5)
N1 Ti1 N5 C26 147.6(5)
N2 Ti1 N5 C26 150.7(5)
C10 Ti1 N5 C26 148.6(5)
N4 Ti1 N5 C25 -170.3(4)
N3 Ti1 N5 C25 83.2(4)
N1 Ti1 N5 C25 -41.2(4)
N2 Ti1 N5 C25 -38.1(6)
C10 Ti1 N5 C25 -40.3(5)
C10 N1 C1 C7 101.8(5)
Ti1 N1 C1 C7 -79.7(6)
C10 N1 C1 C2 -82.1(5)
Ti1 N1 C1 C2 96.4(6)
C7 C1 C2 C3 1.0(7)
N1 C1 C2 C3 -175.1(4)
C7 C1 C2 C9 -178.6(5)
N1 C1 C2 C9 5.3(7)
C1 C2 C3 C4 -0.3(8)
C9 C2 C3 C4 179.2(5)
C2 C3 C4 C6 -0.5(8)
C2 C3 C4 C5 177.5(6)
C3 C4 C6 C7 0.9(8)
C5 C4 C6 C7 -177.3(6)
C2 C1 C7 C6 -0.7(7)
N1 C1 C7 C6 175.4(4)
C2 C1 C7 C8 178.4(5)
N1 C1 C7 C8 -5.6(7)
C4 C6 C7 C1 -0.3(8)
C4 C6 C7 C8 -179.3(5)
C11 N2 C10 N1 -173.0(4)
Ti1 N2 C10 N1 0.2(4)
C11 N2 C10 C20 10.3(7)
Ti1 N2 C10 C20 -176.5(4)
C11 N2 C10 Ti1 -173.2(5)
C1 N1 C10 N2 178.9(4)
Ti1 N1 C10 N2 -0.2(4)
C1 N1 C10 C20 -4.4(7)
Ti1 N1 C10 C20 176.5(4)
C1 N1 C10 Ti1 179.1(5)
N4 Ti1 C10 N2 -59.8(3)
N3 Ti1 C10 N2 61.4(3)
N5 Ti1 C10 N2 177.9(3)
N1 Ti1 C10 N2 179.7(4)
N4 Ti1 C10 N1 120.4(3)
N3 Ti1 C10 N1 -118.3(3)
N5 Ti1 C10 N1 -1.8(3)
N2 Ti1 C10 N1 -179.7(4)
C10 N2 C11 C17 75.7(6)
Ti1 N2 C11 C17 -92.7(6)
C10 N2 C11 C12 -108.0(5)
Ti1 N2 C11 C12 83.6(6)
C17 C11 C12 C13 1.9(7)
N2 C11 C12 C13 -174.5(4)
C17 C11 C12 C19 179.3(5)
N2 C11 C12 C19 3.0(7)
C11 C12 C13 C14 -2.1(8)
C19 C12 C13 C14 -179.5(5)
C12 C13 C14 C16 1.4(8)
C12 C13 C14 C15 178.9(5)
C13 C14 C16 C17 -0.4(8)
C15 C14 C16 C17 -178.0(5)
C12 C11 C17 C16 -1.0(6)
N2 C11 C17 C16 175.3(4)
C12 C11 C17 C18 178.8(4)
N2 C11 C17 C18 -4.9(7)
C14 C16 C17 C11 0.3(7)
C14 C16 C17 C18 -179.6(5)
